data_1001603
loop_
_publ_author_name
'Guesdon, A'
'Borel, M M'
'Leclaire, A'
'Grandin, A'
'Raveau, B'

_publ_section_title
;
A mixed-valent molybdenum monophosphate with a "butterfly"-shaped
tunnel structure Cs~6~Mo~7~O~9~(PO~4~)~7~ . H~2~O
;
_journal_coden_ASTM JSSCBI
_journal_name_full 'Journal of Solid State Chemistry'
_journal_page_first 315
_journal_page_last 321
_journal_paper_doi 10.1006/jssc.1994.1233
_journal_volume 111
_journal_year 1994
_chemical_formula_structural 'Cs6 (Mo7 P7 O37) (H2 O)'
_chemical_formula_sum 'Cs6 H2 Mo7 O38 P7'
_chemical_name_systematic
;
Hexacaesium tecto-pentamolybdo(V)dimolybdo(IV)heptaphosphate hydrate
;
_space_group_IT_number 62
_symmetry_cell_setting orthorhombic
_symmetry_Int_Tables_number 62
_symmetry_space_group_name_Hall '-P 2ac 2n'
_symmetry_space_group_name_H-M 'P n m a'
_cell_angle_alpha 90
_cell_angle_beta 90
_cell_angle_gamma 90
_cell_formula_units_Z 4
_cell_length_a 10.084(1)
_cell_length_b 21.297(3)
_cell_length_c 17.491(1)
_cell_volume 3756.3
_exptl_crystal_density_meas 3.95
_refine_ls_R_factor_all 0.044
_cod_original_formula_sum 'H2 Cs6 Mo7 O38 P7'
_cod_database_code 1001603

loop_
_symmetry_equiv_pos_as_xyz
x,y,z
1/2+x,1/2-y,1/2-z
-x,1/2+y,-z
1/2-x,-y,1/2+z
-x,-y,-z
1/2-x,1/2+y,1/2+z
x,1/2-y,z
1/2+x,y,1/2-z

loop_
_atom_site_label
_atom_site_type_symbol
_atom_site_symmetry_multiplicity
_atom_site_Wyckoff_symbol
_atom_site_fract_x
_atom_site_fract_y
_atom_site_fract_z
_atom_site_occupancy
_atom_site_attached_hydrogens
_atom_site_calc_flag
Cs1 Cs1+ 8 d 0.4553(3) 0.0380(1) 0.6085(1) 1. 0 d
Cs2 Cs1+ 4 c 0.1872(5) 0.25 0.5811(3) 1. 0 d
Cs3 Cs1+ 8 d 0.3713(3) 0.1342(1) 0.1737(2) 1. 0 d
Cs4 Cs1+ 4 c 0.2440(6) 0.25 0.8323(3) 1. 0 d
Mo1 Mo5+ 8 d 0.0376(3) 0.1889(1) 0.0216(2) 1. 0 d
Mo2 Mo4+ 8 d 0.0763(3) 0.0425(1) 0.5152(2) 1. 0 d
Mo3 Mo5+ 8 d 0.1494(3) 0.9875(1) 0.3150(2) 1. 0 d
Mo4 Mo5+ 4 c 0.2625(5) 0.25 0.3519(3) 1. 0 d
P1 P5+ 8 d 0.130(1) 0.0931(4) 0.6974(5) 1. 0 d
P2 P5+ 8 d 0.286(1) 0.0833(4) 0.9759(6) 1. 0 d
P3 P5+ 8 d 0.2993(9) 0.1030(4) 0.4006(5) 1. 0 d
P4 P5+ 4 c 0.080(1) 0.25 0.1870(8) 1. 0 d
O1 O2- 8 d 0.479(2) 0.179(1) 0.568(1) 1. 0 d
O2 O2- 4 c 0.171(4) 0.25 0.004(2) 1. 0 d
O3 O2- 8 d -0.064(2) 0.109(1) 0.058(1) 1. 0 d
O4 O2- 8 d 0.193(2) 0.127(1) 0.014(1) 1. 0 d
O5 O2- 4 c 0.895(3) 0.25 0.062(2) 1. 0 d
O6 O2- 8 d 0.098(2) 0.191(1) 0.139(1) 1. 0 d
O7 O2- 8 d -0.066(2) 0.105(1) 0.509(1) 1. 0 d
O8 O2- 8 d 0.154(3) 0.083(1) 0.611(1) 1. 0 d
O9 O2- 8 d 0.037(2) 0.006(1) 0.411(1) 1. 0 d
O10 O2- 8 d 0.182(2) 0.108(1) 0.454(1) 1. 0 d
O11 O2- 8 d 0.229(2) -0.016(1) 0.515(1) 1. 0 d
O12 O2- 4 c 0.123(4) 0.25 0.403(2) 1. 0 d
O13 O2- 4 c 0.176(4) 0.25 0.251(2) 1. 0 d
O14 O2- 8 d 0.279(2) 0.158(1) 0.344(1) 1. 0 d
O15 O2- 4 c 0.437(4) 0.25 0.280(2) 1. 0 d
O16 O2- 8 d 0.091(3) 0.046(1) 0.262(1) 1. 0 d
O17 O2- 8 d 0.018(2) 0.924(1) 0.282(1) 1. 0 d
O18 O2- 8 d 0.273(2) 0.955(1) 0.240(1) 1. 0 d
O19 O2- 8 d 0.301(2) 0.040(1) 0.360(1) 1. 0 d
O20 O2- 8 d 0.236(2) 0.920(1) 0.392(1) 1. 0 d
O21 O2- 8 d 0.162(3) 0.159(1) 0.720(1) 1. 0 d
O22 O2- 4 c 0.438(6) 0.25 0.727(3) 1. 2 d
H1 H1+ 8 d -1. -1. -1. 1. 0 dum

loop_
_atom_type_symbol
_atom_type_oxidation_number
Cs1+ 1.000
Mo5+ 5.000
Mo4+ 4.000
P5+ 5.000
O2- -2.000
H1+ 1.000
